data_7044690
loop_
_publ_author_name
'Xiao, Ying-Hui'
'Deng, Zhaopeng'
'Zhu, Zhi-Biao'
'Huo, Li-Hua'
'Gao, Shan'

_publ_section_title
;
 Rare Earth Metal-Organic Complexes Constructed from Hydroxyl and Carboxyl
 Modified Arenesulfonate: Syntheses, Structure Evolutions, Ultraviolet,
 Visible and Near-Infrared Luminescence
;
_journal_name_full 'Dalton Transactions'
_journal_paper_doi 10.1039/C7DT03254D
_journal_year 2017
_chemical_formula_moiety 'C31 H20 N5 O9 S Tb'
_chemical_formula_sum 'C31 H20 N5 O9 S Tb'
_chemical_formula_weight 797.50
_chemical_name_systematic
; 
 ? 
;
_space_group_IT_number 14
_symmetry_cell_setting monoclinic
_symmetry_space_group_name_Hall '-P 2ybc'
_symmetry_space_group_name_H-M 'P 1 21/c 1'
_atom_sites_solution_hydrogens geom
_atom_sites_solution_primary direct
_atom_sites_solution_secondary difmap
_audit_creation_method SHELXL-97
_audit_update_record
;
2017-05-13 deposited with the CCDC.
2017-11-06 downloaded from the CCDC.
;
_cell_angle_alpha 90.00
_cell_angle_beta 104.709(4)
_cell_angle_gamma 90.00
_cell_formula_units_Z 4
_cell_length_a 11.5956(5)
_cell_length_b 14.8563(5)
_cell_length_c 17.5154(7)
_cell_measurement_reflns_used 3555
_cell_measurement_temperature 295(2)
_cell_measurement_theta_max 28.99
_cell_measurement_theta_min 3.61
_cell_volume 2918.5(2)
_computing_cell_refinement
;
CrysAlis Pro (Agilent, 2013)
;
_computing_data_collection
;
CrysAlis Pro (Agilent, 2013)
;
_computing_data_reduction
;
CrysAlis Pro (Agilent, 2013)
;
_computing_molecular_graphics '(K. Brandenburg, Diamond 3.1, 2009)'
_computing_publication_material '(K. Brandenburg, Diamond 3.1, 2009)'
_computing_structure_refinement 'SHELXL-97 (Sheldrick, 1997)'
_computing_structure_solution 'SHELXS-97 (Sheldrick, 1990)'
_diffrn_ambient_temperature 295(2)
_diffrn_detector_area_resol_mean 16.1954
_diffrn_measured_fraction_theta_full 0.996
_diffrn_measured_fraction_theta_max 0.992
_diffrn_measurement_device_type 'Xcalibur, Eos'
_diffrn_measurement_method '\w scans'
_diffrn_radiation_monochromator graphite
_diffrn_radiation_source 'Enhance (Mo) X-ray Source'
_diffrn_radiation_type MoK\a
_diffrn_radiation_wavelength 0.71073
_diffrn_reflns_av_R_equivalents 0.0318
_diffrn_reflns_av_sigmaI/netI 0.0621
_diffrn_reflns_limit_h_max 15
_diffrn_reflns_limit_h_min -12
_diffrn_reflns_limit_k_max 19
_diffrn_reflns_limit_k_min -15
_diffrn_reflns_limit_l_max 22
_diffrn_reflns_limit_l_min -22
_diffrn_reflns_number 10769
_diffrn_reflns_theta_full 26.00
_diffrn_reflns_theta_max 27.56
_diffrn_reflns_theta_min 3.34
_exptl_absorpt_coefficient_mu 2.562
_exptl_absorpt_correction_T_max 0.7156
_exptl_absorpt_correction_T_min 0.6026
_exptl_absorpt_correction_type multi-scan
_exptl_absorpt_process_details
; 
CrysAlis Pro (Agilent, 2013)
Empirical absorption correction using spherical harmonics,
 implemented in SCALE3 ABSPACK scaling algorithm. 
;
_exptl_crystal_colour deepred
_exptl_crystal_density_diffrn 1.815
_exptl_crystal_density_method 'not measured'
_exptl_crystal_description prism
_exptl_crystal_F_000 1576
_exptl_crystal_size_max 0.22
_exptl_crystal_size_mid 0.17
_exptl_crystal_size_min 0.14
_refine_diff_density_max 2.850
_refine_diff_density_min -1.789
_refine_diff_density_rms 0.158
_refine_ls_extinction_method none
_refine_ls_goodness_of_fit_ref 1.024
_refine_ls_hydrogen_treatment mixed
_refine_ls_matrix_type full
_refine_ls_number_parameters 430
_refine_ls_number_reflns 6692
_refine_ls_number_restraints 3
_refine_ls_restrained_S_all 1.023
_refine_ls_R_factor_all 0.0696
_refine_ls_R_factor_gt 0.0542
_refine_ls_shift/su_max 0.001
_refine_ls_shift/su_mean 0.000
_refine_ls_structure_factor_coef Fsqd
_refine_ls_weighting_details 'calc w=1/[\s^2^(Fo^2^)+(0.0790P)^2^+27.6214P] where P=(Fo^2^+2Fc^2^)/3'
_refine_ls_weighting_scheme calc
_refine_ls_wR_factor_gt 0.1615
_refine_ls_wR_factor_ref 0.1714
_reflns_number_gt 5353
_reflns_number_total 6692
_reflns_threshold_expression >2sigma(I)
_cod_data_source_file c7dt03254d3.cif
_cod_data_source_block 7-Tb
_cod_original_sg_symbol_H-M 'P 21/c'
_cod_database_code 7044690

loop_
_symmetry_equiv_pos_as_xyz
'x, y, z'
'-x, y+1/2, -z+1/2'
'-x, -y, -z'
'x, -y-1/2, z-1/2'

loop_
_atom_site_label
_atom_site_type_symbol
_atom_site_fract_x
_atom_site_fract_y
_atom_site_fract_z
_atom_site_U_iso_or_equiv
_atom_site_adp_type
_atom_site_occupancy
_atom_site_symmetry_multiplicity
_atom_site_calc_flag
_atom_site_refinement_flags
Tb1 Tb 0.68559(3) 0.89266(2) 0.75505(2) 0.02324(13) Uani 1 1 d .
S2 S 1.31075(16) 0.61398(13) 0.67225(12) 0.0276(4) Uani 1 1 d .
O1 O 1.3760(5) 0.5377(4) 0.7158(4) 0.0358(13) Uani 1 1 d .
O1W O 0.6061(5) 0.7462(4) 0.7315(4) 0.0421(15) Uani 1 1 d D
H1W1 H 0.655(6) 0.706(5) 0.755(6) 0.063 Uiso 1 1 d D
H1W2 H 0.535(3) 0.727(6) 0.724(6) 0.063 Uiso 1 1 d D
O2 O 1.3838(5) 0.6939(5) 0.6807(5) 0.0507(18) Uani 1 1 d .
O3 O 1.2560(6) 0.5906(5) 0.5921(4) 0.0445(16) Uani 1 1 d .
O4 O 1.1672(5) 0.4865(4) 0.7521(3) 0.0343(13) Uani 1 1 d .
O5 O 0.9061(8) 0.4760(5) 0.7538(6) 0.069(2) Uani 1 1 d .
O6 O 0.9994(8) 0.5146(7) 0.8719(5) 0.078(3) Uani 1 1 d .
O7 O 0.8428(5) 0.7927(4) 0.7686(4) 0.0403(15) Uani 1 1 d .
O8 O 0.8046(6) 0.6508(5) 0.7913(4) 0.0452(16) Uani 1 1 d .
N1 N 0.9727(7) 0.5257(6) 0.8009(5) 0.0441(19) Uani 1 1 d .
N2 N 0.6897(7) 0.8720(5) 0.6115(4) 0.0365(17) Uani 1 1 d .
N3 N 0.4889(6) 0.9261(5) 0.6502(4) 0.0330(15) Uani 1 1 d .
N4 N 0.5483(6) 0.8687(5) 0.8494(4) 0.0340(16) Uani 1 1 d .
N5 N 0.7866(6) 0.8872(5) 0.8994(4) 0.0340(16) Uani 1 1 d .
C1 C 1.1942(7) 0.6401(6) 0.7155(5) 0.0278(16) Uani 1 1 d .
C2 C 1.1345(6) 0.5705(5) 0.7459(4) 0.0241(15) Uani 1 1 d .
C3 C 1.0330(7) 0.5990(5) 0.7703(5) 0.0275(16) Uani 1 1 d .
C4 C 0.9893(7) 0.6859(6) 0.7638(5) 0.0287(16) Uani 1 1 d .
C5 C 1.0542(7) 0.7512(6) 0.7364(6) 0.039(2) Uani 1 1 d .
H5 H 1.0303 0.8111 0.7344 0.046 Uiso 1 1 calc R
C6 C 1.1539(7) 0.7273(6) 0.7124(5) 0.0345(18) Uani 1 1 d .
H6 H 1.1955 0.7718 0.6932 0.041 Uiso 1 1 calc R
C7 C 0.8707(7) 0.7107(6) 0.7776(5) 0.0331(18) Uani 1 1 d .
C8 C 0.7892(10) 0.8533(8) 0.5926(6) 0.050(2) Uani 1 1 d .
H8 H 0.8602 0.8524 0.6319 0.060 Uiso 1 1 calc R
C9 C 0.7917(14) 0.8343(8) 0.5139(8) 0.070(4) Uani 1 1 d .
H9 H 0.8637 0.8225 0.5016 0.085 Uiso 1 1 calc R
C10 C 0.6890(14) 0.8334(8) 0.4569(7) 0.063(3) Uani 1 1 d .
H10 H 0.6891 0.8177 0.4055 0.076 Uiso 1 1 calc R
C11 C 0.5821(11) 0.8563(7) 0.4754(6) 0.051(3) Uani 1 1 d .
C12 C 0.4706(17) 0.8592(9) 0.4172(7) 0.079(5) Uani 1 1 d .
H12 H 0.4666 0.8440 0.3651 0.095 Uiso 1 1 calc R
C13 C 0.3750(16) 0.8835(8) 0.4377(7) 0.069(4) Uani 1 1 d .
H13 H 0.3042 0.8864 0.3982 0.083 Uiso 1 1 calc R
C14 C 0.3704(10) 0.9056(7) 0.5148(6) 0.051(3) Uani 1 1 d .
C15 C 0.2739(11) 0.9350(9) 0.5370(8) 0.069(4) Uani 1 1 d .
H15 H 0.2000 0.9354 0.5006 0.083 Uiso 1 1 calc R
C16 C 0.2830(9) 0.9645(8) 0.6125(7) 0.060(3) Uani 1 1 d .
H16 H 0.2168 0.9871 0.6270 0.072 Uiso 1 1 calc R
C17 C 0.3929(8) 0.9599(7) 0.6666(6) 0.047(2) Uani 1 1 d .
H17 H 0.3994 0.9818 0.7172 0.056 Uiso 1 1 calc R
C18 C 0.4816(9) 0.8998(6) 0.5752(5) 0.040(2) Uani 1 1 d .
C19 C 0.5859(9) 0.8746(6) 0.5540(5) 0.037(2) Uani 1 1 d .
C20 C 0.4304(8) 0.8521(7) 0.8270(6) 0.041(2) Uani 1 1 d .
H20 H 0.3968 0.8381 0.7743 0.050 Uiso 1 1 calc R
C21 C 0.3558(10) 0.8546(8) 0.8777(7) 0.052(3) Uani 1 1 d .
H21 H 0.2741 0.8457 0.8589 0.062 Uiso 1 1 calc R
C22 C 0.4051(11) 0.8704(8) 0.9550(7) 0.053(3) Uani 1 1 d .
H22 H 0.3565 0.8727 0.9898 0.064 Uiso 1 1 calc R
C23 C 0.5253(11) 0.8830(7) 0.9829(6) 0.049(3) Uani 1 1 d .
C24 C 0.5873(15) 0.8966(8) 1.0658(6) 0.070(4) Uani 1 1 d .
H24 H 0.5422 0.9027 1.1025 0.084 Uiso 1 1 calc R
C25 C 0.6978(10) 0.9002(6) 1.0894(4) 0.039(2) Uani 1 1 d .
H25 H 0.7324 0.9024 1.1434 0.047 Uiso 1 1 calc R
C26 C 0.7737(11) 0.9011(7) 1.0365(6) 0.051(3) Uani 1 1 d .
C27 C 0.8947(11) 0.9029(10) 1.0573(8) 0.074(4) Uani 1 1 d .
H27 H 0.9340 0.9089 1.1103 0.089 Uiso 1 1 calc R
C28 C 0.9619(10) 0.8963(8) 1.0025(9) 0.066(4) Uani 1 1 d .
H28 H 1.0448 0.8963 1.0184 0.079 Uiso 1 1 calc R
C29 C 0.9047(10) 0.8899(7) 0.9261(7) 0.052(3) Uani 1 1 d .
H29 H 0.9503 0.8873 0.8895 0.063 Uiso 1 1 calc R
C30 C 0.7229(9) 0.8919(6) 0.9536(5) 0.0359(19) Uani 1 1 d .
C31 C 0.5962(9) 0.8822(6) 0.9273(5) 0.037(2) Uani 1 1 d .

loop_
_atom_site_aniso_label
_atom_site_aniso_U_11
_atom_site_aniso_U_22
_atom_site_aniso_U_33
_atom_site_aniso_U_23
_atom_site_aniso_U_13
_atom_site_aniso_U_12
Tb1 0.01623(19) 0.0256(2) 0.0283(2) -0.00240(14) 0.00653(13) -0.00130(14)
S2 0.0168(8) 0.0282(9) 0.0384(10) 0.0031(8) 0.0081(7) -0.0020(7)
O1 0.021(3) 0.034(3) 0.055(4) 0.012(3) 0.014(3) 0.006(2)
O1W 0.019(3) 0.032(3) 0.075(5) -0.008(3) 0.011(3) -0.004(2)
O2 0.023(3) 0.039(4) 0.094(5) 0.007(4) 0.022(3) -0.007(3)
O3 0.038(4) 0.061(4) 0.035(3) 0.005(3) 0.010(3) 0.001(3)
O4 0.029(3) 0.028(3) 0.050(4) 0.006(3) 0.018(3) 0.005(2)
O5 0.064(5) 0.042(4) 0.106(7) -0.011(4) 0.032(5) -0.017(4)
O6 0.058(5) 0.116(8) 0.064(5) 0.045(5) 0.020(4) 0.007(5)
O7 0.025(3) 0.034(3) 0.063(4) -0.012(3) 0.012(3) 0.006(2)
O8 0.030(3) 0.044(4) 0.069(5) 0.009(3) 0.026(3) 0.006(3)
N1 0.029(4) 0.052(5) 0.056(5) 0.018(4) 0.020(4) 0.008(4)
N2 0.041(4) 0.044(4) 0.032(4) -0.003(3) 0.023(3) 0.001(3)
N3 0.032(4) 0.033(4) 0.032(3) 0.000(3) 0.006(3) 0.001(3)
N4 0.029(4) 0.032(4) 0.042(4) -0.005(3) 0.009(3) -0.001(3)
N5 0.027(4) 0.035(4) 0.033(4) -0.001(3) -0.005(3) 0.004(3)
C1 0.016(3) 0.030(4) 0.040(4) 0.001(3) 0.011(3) 0.000(3)
C2 0.018(3) 0.025(4) 0.029(4) 0.004(3) 0.005(3) 0.002(3)
C3 0.025(4) 0.028(4) 0.030(4) 0.002(3) 0.008(3) 0.000(3)
C4 0.018(3) 0.032(4) 0.033(4) -0.003(3) 0.002(3) 0.005(3)
C5 0.023(4) 0.028(4) 0.067(6) -0.006(4) 0.015(4) -0.003(3)
C6 0.025(4) 0.028(4) 0.052(5) 0.004(4) 0.013(4) -0.003(3)
C7 0.026(4) 0.035(4) 0.038(4) -0.001(3) 0.007(3) 0.003(3)
C8 0.053(6) 0.054(6) 0.051(6) -0.004(5) 0.027(5) 0.005(5)
C9 0.109(11) 0.047(7) 0.077(9) 0.004(6) 0.065(9) 0.017(7)
C10 0.112(11) 0.040(6) 0.048(6) -0.001(5) 0.039(7) 0.003(6)
C11 0.084(8) 0.038(5) 0.033(5) 0.000(4) 0.019(5) -0.013(5)
C12 0.142(15) 0.053(7) 0.028(5) -0.001(5) -0.006(7) -0.016(9)
C13 0.113(12) 0.043(6) 0.031(5) -0.001(4) -0.017(6) -0.004(7)
C14 0.054(7) 0.043(6) 0.041(5) 0.012(4) -0.012(5) 0.001(5)
C15 0.043(6) 0.069(8) 0.076(8) 0.024(7) -0.020(6) -0.019(6)
C16 0.030(5) 0.069(8) 0.076(8) 0.021(6) 0.005(5) 0.004(5)
C17 0.034(5) 0.049(6) 0.060(6) 0.007(5) 0.014(4) 0.004(4)
C18 0.043(5) 0.032(4) 0.034(4) 0.000(3) -0.010(4) -0.012(4)
C19 0.052(6) 0.024(4) 0.033(4) 0.000(3) 0.008(4) -0.001(4)
C20 0.037(5) 0.042(5) 0.051(5) -0.008(4) 0.022(4) -0.011(4)
C21 0.046(6) 0.054(6) 0.067(7) -0.011(5) 0.036(5) -0.013(5)
C22 0.058(7) 0.058(7) 0.057(6) -0.002(5) 0.040(6) 0.003(5)
C23 0.078(8) 0.041(5) 0.036(5) 0.006(4) 0.025(5) -0.007(5)
C24 0.118(13) 0.069(8) 0.033(5) 0.008(5) 0.038(7) 0.006(8)
C25 0.058(6) 0.044(5) 0.012(3) 0.007(3) 0.003(4) 0.008(4)
C26 0.063(7) 0.042(6) 0.045(5) 0.007(4) 0.007(5) -0.002(5)
C27 0.042(6) 0.105(11) 0.057(7) 0.024(7) -0.024(6) 0.004(7)
C28 0.030(5) 0.055(7) 0.099(10) 0.017(6) -0.007(6) -0.009(5)
C29 0.037(5) 0.056(6) 0.063(7) 0.010(5) 0.010(5) -0.003(5)
C30 0.053(6) 0.028(4) 0.025(4) 0.004(3) 0.007(4) 0.000(4)
C31 0.054(6) 0.027(4) 0.033(4) 0.004(3) 0.019(4) 0.005(4)

loop_
_atom_type_symbol
_atom_type_description
_atom_type_scat_dispersion_real
_atom_type_scat_dispersion_imag
_atom_type_scat_source
C C 0.0033 0.0016 'International Tables Vol C Tables 4.2.6.8 and 6.1.1.4'
H H 0.0000 0.0000 'International Tables Vol C Tables 4.2.6.8 and 6.1.1.4'
N N 0.0061 0.0033 'International Tables Vol C Tables 4.2.6.8 and 6.1.1.4'
O O 0.0106 0.0060 'International Tables Vol C Tables 4.2.6.8 and 6.1.1.4'
S S 0.1246 0.1234 'International Tables Vol C Tables 4.2.6.8 and 6.1.1.4'
Tb Tb -0.1723 4.1537 'International Tables Vol C Tables 4.2.6.8 and 6.1.1.4'

loop_
_geom_angle_atom_site_label_1
_geom_angle_atom_site_label_2
_geom_angle_atom_site_label_3
_geom_angle
_geom_angle_site_symmetry_1
_geom_angle_site_symmetry_3
O4 Tb1 O7 79.2(2) 2_756 .
O4 Tb1 O1W 146.8(2) 2_756 .
O7 Tb1 O1W 71.9(2) . .
O4 Tb1 O1 73.7(2) 2_756 2_756
O7 Tb1 O1 146.6(2) . 2_756
O1W Tb1 O1 138.8(2) . 2_756
O4 Tb1 N5 84.7(2) 2_756 .
O7 Tb1 N5 73.8(2) . .
O1W Tb1 N5 102.1(2) . .
O1 Tb1 N5 84.3(2) 2_756 .
O4 Tb1 N2 79.3(2) 2_756 .
O7 Tb1 N2 79.2(2) . .
O1W Tb1 N2 79.7(3) . .
O1 Tb1 N2 113.9(2) 2_756 .
N5 Tb1 N2 150.7(3) . .
O4 Tb1 N3 112.9(2) 2_756 .
O7 Tb1 N3 136.5(2) . .
O1W Tb1 N3 79.5(2) . .
O1 Tb1 N3 73.7(2) 2_756 .
N5 Tb1 N3 145.6(2) . .
N2 Tb1 N3 63.6(2) . .
O4 Tb1 N4 136.3(2) 2_756 .
O7 Tb1 N4 116.2(2) . .
O1W Tb1 N4 73.1(2) . .
O1 Tb1 N4 73.7(2) 2_756 .
N5 Tb1 N4 63.8(2) . .
N2 Tb1 N4 141.4(2) . .
N3 Tb1 N4 84.6(2) . .
O3 S2 O2 113.8(4) . .
O3 S2 O1 111.4(4) . .
O2 S2 O1 111.7(4) . .
O3 S2 C1 106.2(4) . .
O2 S2 C1 105.7(4) . .
O1 S2 C1 107.4(4) . .
S2 O1 Tb1 132.3(3) . 2_746
Tb1 O1W H1W1 112(7) . .
Tb1 O1W H1W2 131(7) . .
H1W1 O1W H1W2 109.6(18) . .
C2 O4 Tb1 143.7(5) . 2_746
C7 O7 Tb1 143.5(6) . .
O6 N1 O5 124.2(10) . .
O6 N1 C3 116.9(9) . .
O5 N1 C3 118.6(8) . .
C8 N2 C19 119.3(8) . .
C8 N2 Tb1 121.0(7) . .
C19 N2 Tb1 119.6(6) . .
C17 N3 C18 118.3(8) . .
C17 N3 Tb1 124.0(6) . .
C18 N3 Tb1 117.4(6) . .
C20 N4 C31 116.6(8) . .
C20 N4 Tb1 125.6(6) . .
C31 N4 Tb1 117.5(6) . .
C29 N5 C30 116.8(8) . .
C29 N5 Tb1 122.1(7) . .
C30 N5 Tb1 120.7(6) . .
C6 C1 C2 120.6(7) . .
C6 C1 S2 118.9(6) . .
C2 C1 S2 120.2(6) . .
O4 C2 C1 124.7(7) . .
O4 C2 C3 120.6(7) . .
C1 C2 C3 114.6(7) . .
C4 C3 C2 124.9(7) . .
C4 C3 N1 121.6(7) . .
C2 C3 N1 113.5(7) . .
C3 C4 C5 117.5(7) . .
C3 C4 C7 123.3(8) . .
C5 C4 C7 119.0(7) . .
C6 C5 C4 119.9(8) . .
C6 C5 H5 120.1 . .
C4 C5 H5 120.1 . .
C5 C6 C1 122.4(8) . .
C5 C6 H6 118.8 . .
C1 C6 H6 118.8 . .
O8 C7 O7 124.5(8) . .
O8 C7 C4 119.6(8) . .
O7 C7 C4 115.7(8) . .
N2 C8 C9 121.8(11) . .
N2 C8 H8 119.1 . .
C9 C8 H8 119.1 . .
C10 C9 C8 119.5(12) . .
C10 C9 H9 120.3 . .
C8 C9 H9 120.3 . .
C9 C10 C11 119.6(10) . .
C9 C10 H10 120.2 . .
C11 C10 H10 120.2 . .
C19 C11 C10 117.9(11) . .
C19 C11 C12 119.7(12) . .
C10 C11 C12 122.3(11) . .
C13 C12 C11 119.4(11) . .
C13 C12 H12 120.3 . .
C11 C12 H12 120.3 . .
C12 C13 C14 125.0(12) . .
C12 C13 H13 117.5 . .
C14 C13 H13 117.5 . .
C15 C14 C13 126.2(12) . .
C15 C14 C18 117.3(10) . .
C13 C14 C18 116.4(12) . .
C14 C15 C16 121.1(10) . .
C14 C15 H15 119.5 . .
C16 C15 H15 119.5 . .
C15 C16 C17 118.4(11) . .
C15 C16 H16 120.8 . .
C17 C16 H16 120.8 . .
N3 C17 C16 123.5(11) . .
N3 C17 H17 118.2 . .
C16 C17 H17 118.2 . .
N3 C18 C19 119.3(8) . .
N3 C18 C14 121.1(10) . .
C19 C18 C14 119.3(9) . .
N2 C19 C11 121.8(10) . .
N2 C19 C18 118.1(8) . .
C11 C19 C18 120.0(9) . .
N4 C20 C21 124.1(9) . .
N4 C20 H20 118.0 . .
C21 C20 H20 118.0 . .
C22 C21 C20 118.2(10) . .
C22 C21 H21 120.9 . .
C20 C21 H21 120.9 . .
C21 C22 C23 121.0(9) . .
C21 C22 H22 119.5 . .
C23 C22 H22 119.5 . .
C22 C23 C31 117.9(9) . .
C22 C23 C24 125.0(11) . .
C31 C23 C24 117.2(11) . .
C25 C24 C23 122.8(11) . .
C25 C24 H24 118.6 . .
C23 C24 H24 118.6 . .
C24 C25 C26 122.5(9) . .
C24 C25 H25 118.8 . .
C26 C25 H25 118.8 . .
C27 C26 C30 113.9(11) . .
C27 C26 C25 126.2(11) . .
C30 C26 C25 119.7(10) . .
C26 C27 C28 122.6(11) . .
C26 C27 H27 118.7 . .
C28 C27 H27 118.7 . .
C29 C28 C27 118.3(10) . .
C29 C28 H28 120.8 . .
C27 C28 H28 120.8 . .
C28 C29 N5 124.0(11) . .
C28 C29 H29 118.0 . .
N5 C29 H29 118.0 . .
N5 C30 C26 124.3(9) . .
N5 C30 C31 118.1(7) . .
C26 C30 C31 117.5(9) . .
N4 C31 C23 122.0(9) . .
N4 C31 C30 117.7(8) . .
C23 C31 C30 120.2(9) . .

loop_
_geom_bond_atom_site_label_1
_geom_bond_atom_site_label_2
_geom_bond_distance
_geom_bond_site_symmetry_2
Tb1 O4 2.232(6) 2_756
Tb1 O7 2.316(6) .
Tb1 O1W 2.359(6) .
Tb1 O1 2.366(6) 2_756
Tb1 N5 2.503(7) .
Tb1 N2 2.546(7) .
Tb1 N3 2.587(7) .
Tb1 N4 2.594(7) .
S2 O3 1.429(7) .
S2 O2 1.444(7) .
S2 O1 1.465(6) .
S2 C1 1.753(8) .
O1 Tb1 2.366(6) 2_746
O1W H1W1 0.85(4) .
O1W H1W2 0.85(4) .
O4 C2 1.301(9) .
O4 Tb1 2.232(5) 2_746
O5 N1 1.224(12) .
O6 N1 1.215(11) .
O7 C7 1.260(10) .
O8 C7 1.237(11) .
N1 C3 1.468(11) .
N2 C8 1.309(12) .
N2 C19 1.359(12) .
N3 C17 1.318(12) .
N3 C18 1.352(12) .
N4 C20 1.345(11) .
N4 C31 1.352(11) .
N5 C29 1.331(13) .
N5 C30 1.345(12) .
C1 C6 1.374(12) .
C1 C2 1.420(11) .
C2 C3 1.415(11) .
C3 C4 1.381(11) .
C4 C5 1.386(12) .
C4 C7 1.500(11) .
C5 C6 1.374(12) .
C5 H5 0.9300 .
C6 H6 0.9300 .
C8 C9 1.415(15) .
C8 H8 0.9300 .
C9 C10 1.345(19) .
C9 H9 0.9300 .
C10 C11 1.401(17) .
C10 H10 0.9300 .
C11 C19 1.392(13) .
C11 C12 1.429(19) .
C12 C13 1.30(2) .
C12 H12 0.9300 .
C13 C14 1.404(17) .
C13 H13 0.9300 .
C14 C15 1.347(19) .
C14 C18 1.449(13) .
C15 C16 1.372(19) .
C15 H15 0.9300 .
C16 C17 1.383(14) .
C16 H16 0.9300 .
C17 H17 0.9300 .
C18 C19 1.404(15) .
C20 C21 1.389(13) .
C20 H20 0.9300 .
C21 C22 1.349(15) .
C21 H21 0.9300 .
C22 C23 1.368(17) .
C22 H22 0.9300 .
C23 C31 1.424(13) .
C23 C24 1.462(16) .
C24 C25 1.243(18) .
C24 H24 0.9300 .
C25 C26 1.431(15) .
C25 H25 0.9300 .
C26 C27 1.357(17) .
C26 C30 1.429(13) .
C27 C28 1.39(2) .
C27 H27 0.9300 .
C28 C29 1.336(18) .
C28 H28 0.9300 .
C29 H29 0.9300 .
C30 C31 1.431(14) .

loop_
_geom_hbond_atom_site_label_D
_geom_hbond_atom_site_label_H
_geom_hbond_atom_site_label_A
_geom_hbond_distance_DH
_geom_hbond_distance_HA
_geom_hbond_distance_DA
_geom_hbond_angle_DHA
_geom_hbond_site_symmetry_A
O1W H1W1 O8 0.85(4) 1.88(4) 2.680(9) 156(9) .
O1W H1W2 O2 0.85(4) 1.80(3) 2.622(9) 164(10) 1_455

loop_
_geom_torsion_atom_site_label_1
_geom_torsion_atom_site_label_2
_geom_torsion_atom_site_label_3
_geom_torsion_atom_site_label_4
_geom_torsion
_geom_torsion_site_symmetry_1
_geom_torsion_site_symmetry_4
O3 S2 O1 Tb1 -60.6(6) . 2_746
O2 S2 O1 Tb1 170.9(5) . 2_746
C1 S2 O1 Tb1 55.4(6) . 2_746
O4 Tb1 O7 C7 -179.6(11) 2_756 .
O1W Tb1 O7 C7 -16.1(10) . .
O1 Tb1 O7 C7 144.0(9) 2_756 .
N5 Tb1 O7 C7 92.8(11) . .
N2 Tb1 O7 C7 -98.6(10) . .
N3 Tb1 O7 C7 -67.6(11) . .
N4 Tb1 O7 C7 43.8(11) . .
O4 Tb1 N2 C8 51.8(8) 2_756 .
O7 Tb1 N2 C8 -29.2(8) . .
O1W Tb1 N2 C8 -102.5(8) . .
O1 Tb1 N2 C8 118.5(8) 2_756 .
N5 Tb1 N2 C8 -6.3(11) . .
N3 Tb1 N2 C8 174.2(9) . .
N4 Tb1 N2 C8 -147.9(7) . .
O4 Tb1 N2 C19 -132.6(7) 2_756 .
O7 Tb1 N2 C19 146.4(7) . .
O1W Tb1 N2 C19 73.1(6) . .
O1 Tb1 N2 C19 -65.9(7) 2_756 .
N5 Tb1 N2 C19 169.4(6) . .
N3 Tb1 N2 C19 -10.2(6) . .
N4 Tb1 N2 C19 27.8(8) . .
O4 Tb1 N3 C17 -109.6(7) 2_756 .
O7 Tb1 N3 C17 151.7(7) . .
O1W Tb1 N3 C17 102.6(8) . .
O1 Tb1 N3 C17 -45.8(7) 2_756 .
N5 Tb1 N3 C17 6.6(10) . .
N2 Tb1 N3 C17 -173.8(8) . .
N4 Tb1 N3 C17 28.8(8) . .
O4 Tb1 N3 C18 76.4(6) 2_756 .
O7 Tb1 N3 C18 -22.3(8) . .
O1W Tb1 N3 C18 -71.4(6) . .
O1 Tb1 N3 C18 140.2(6) 2_756 .
N5 Tb1 N3 C18 -167.5(6) . .
N2 Tb1 N3 C18 12.1(6) . .
N4 Tb1 N3 C18 -145.2(6) . .
O4 Tb1 N4 C20 137.1(7) 2_756 .
O7 Tb1 N4 C20 -120.5(7) . .
O1W Tb1 N4 C20 -61.3(7) . .
O1 Tb1 N4 C20 93.8(7) 2_756 .
N5 Tb1 N4 C20 -174.5(8) . .
N2 Tb1 N4 C20 -14.3(9) . .
N3 Tb1 N4 C20 19.3(7) . .
O4 Tb1 N4 C31 -36.2(7) 2_756 .
O7 Tb1 N4 C31 66.1(6) . .
O1W Tb1 N4 C31 125.3(6) . .
O1 Tb1 N4 C31 -79.5(6) 2_756 .
N5 Tb1 N4 C31 12.1(6) . .
N2 Tb1 N4 C31 172.3(5) . .
N3 Tb1 N4 C31 -154.1(6) . .
O4 Tb1 N5 C29 -35.9(7) 2_756 .
O7 Tb1 N5 C29 44.4(7) . .
O1W Tb1 N5 C29 111.3(7) . .
O1 Tb1 N5 C29 -110.0(8) 2_756 .
N2 Tb1 N5 C29 21.0(10) . .
N3 Tb1 N5 C29 -159.8(7) . .
N4 Tb1 N5 C29 175.3(8) . .
O4 Tb1 N5 C30 136.4(6) 2_756 .
O7 Tb1 N5 C30 -143.3(7) . .
O1W Tb1 N5 C30 -76.5(6) . .
O1 Tb1 N5 C30 62.2(6) 2_756 .
N2 Tb1 N5 C30 -166.8(6) . .
N3 Tb1 N5 C30 12.5(9) . .
N4 Tb1 N5 C30 -12.4(6) . .
O3 S2 C1 C6 -89.5(8) . .
O2 S2 C1 C6 31.7(8) . .
O1 S2 C1 C6 151.2(7) . .
O3 S2 C1 C2 83.9(7) . .
O2 S2 C1 C2 -154.8(7) . .
O1 S2 C1 C2 -35.4(7) . .
Tb1 O4 C2 C1 11.0(14) 2_746 .
Tb1 O4 C2 C3 -168.8(6) 2_746 .
C6 C1 C2 O4 -179.0(8) . .
S2 C1 C2 O4 7.6(11) . .
C6 C1 C2 C3 0.8(11) . .
S2 C1 C2 C3 -172.5(6) . .
O4 C2 C3 C4 -178.0(7) . .
C1 C2 C3 C4 2.2(12) . .
O4 C2 C3 N1 -0.5(11) . .
C1 C2 C3 N1 179.6(7) . .
O6 N1 C3 C4 -87.3(11) . .
O5 N1 C3 C4 97.9(11) . .
O6 N1 C3 C2 95.1(10) . .
O5 N1 C3 C2 -79.7(10) . .
C2 C3 C4 C5 -4.6(12) . .
N1 C3 C4 C5 178.2(8) . .
C2 C3 C4 C7 169.4(7) . .
N1 C3 C4 C7 -7.8(12) . .
C3 C4 C5 C6 4.0(13) . .
C7 C4 C5 C6 -170.3(8) . .
C4 C5 C6 C1 -1.2(14) . .
C2 C1 C6 C5 -1.3(14) . .
S2 C1 C6 C5 172.1(7) . .
Tb1 O7 C7 O8 -8.8(17) . .
Tb1 O7 C7 C4 166.3(7) . .
C3 C4 C7 O8 -3.9(13) . .
C5 C4 C7 O8 170.0(8) . .
C3 C4 C7 O7 -179.3(8) . .
C5 C4 C7 O7 -5.3(12) . .
C19 N2 C8 C9 -0.9(16) . .
Tb1 N2 C8 C9 174.7(8) . .
N2 C8 C9 C10 -1.5(18) . .
C8 C9 C10 C11 3.6(18) . .
C9 C10 C11 C19 -3.4(16) . .
C9 C10 C11 C12 178.1(11) . .
C19 C11 C12 C13 3.4(18) . .
C10 C11 C12 C13 -178.0(12) . .
C11 C12 C13 C14 -2(2) . .
C12 C13 C14 C15 176.5(13) . .
C12 C13 C14 C18 -0.4(18) . .
C13 C14 C15 C16 -172.3(12) . .
C18 C14 C15 C16 4.6(17) . .
C14 C15 C16 C17 -2.6(18) . .
C18 N3 C17 C16 4.4(15) . .
Tb1 N3 C17 C16 -169.6(8) . .
C15 C16 C17 N3 -2.2(17) . .
C17 N3 C18 C19 171.8(9) . .
Tb1 N3 C18 C19 -13.9(10) . .
C17 N3 C18 C14 -2.1(13) . .
Tb1 N3 C18 C14 172.3(7) . .
C15 C14 C18 N3 -2.3(14) . .
C13 C14 C18 N3 174.9(9) . .
C15 C14 C18 C19 -176.2(10) . .
C13 C14 C18 C19 1.1(14) . .
C8 N2 C19 C11 1.2(14) . .
Tb1 N2 C19 C11 -174.5(7) . .
C8 N2 C19 C18 -176.5(9) . .
Tb1 N2 C19 C18 7.8(10) . .
C10 C11 C19 N2 1.0(14) . .
C12 C11 C19 N2 179.6(9) . .
C10 C11 C19 C18 178.6(9) . .
C12 C11 C19 C18 -2.8(14) . .
N3 C18 C19 N2 4.3(12) . .
C14 C18 C19 N2 178.3(8) . .
N3 C18 C19 C11 -173.4(8) . .
C14 C18 C19 C11 0.6(13) . .
C31 N4 C20 C21 4.8(14) . .
Tb1 N4 C20 C21 -168.6(8) . .
N4 C20 C21 C22 -3.3(17) . .
C20 C21 C22 C23 -0.4(17) . .
C21 C22 C23 C31 2.2(16) . .
C21 C22 C23 C24 -177.2(11) . .
C22 C23 C24 C25 173.8(12) . .
C31 C23 C24 C25 -5.7(17) . .
C23 C24 C25 C26 6.9(18) . .
C24 C25 C26 C27 -178.5(13) . .
C24 C25 C26 C30 -4.0(16) . .
C30 C26 C27 C28 -0.1(18) . .
C25 C26 C27 C28 174.6(12) . .
C26 C27 C28 C29 2(2) . .
C27 C28 C29 N5 -1.8(18) . .
C30 N5 C29 C28 0.5(15) . .
Tb1 N5 C29 C28 173.0(9) . .
C29 N5 C30 C26 1.2(13) . .
Tb1 N5 C30 C26 -171.4(7) . .
C29 N5 C30 C31 -175.3(8) . .
Tb1 N5 C30 C31 12.1(10) . .
C27 C26 C30 N5 -1.3(15) . .
C25 C26 C30 N5 -176.4(8) . .
C27 C26 C30 C31 175.2(10) . .
C25 C26 C30 C31 0.1(13) . .
C20 N4 C31 C23 -2.8(13) . .
Tb1 N4 C31 C23 171.2(7) . .
C20 N4 C31 C30 174.5(8) . .
Tb1 N4 C31 C30 -11.5(10) . .
C22 C23 C31 N4 -0.6(14) . .
C24 C23 C31 N4 178.9(9) . .
C22 C23 C31 C30 -177.8(9) . .
C24 C23 C31 C30 1.7(13) . .
N5 C30 C31 N4 0.2(12) . .
C26 C30 C31 N4 -176.6(8) . .
N5 C30 C31 C23 177.5(8) . .
C26 C30 C31 C23 0.8(12) . .
